data_7238797
loop_
_publ_author_name
'Phukan, Nithi'
'Baruah, Jubaraj B.'

_publ_section_title
;
 A supramolecular assembly and complexes of zinc 2-hydoxy-3-naphthoate
;
_journal_issue 4
_journal_name_full 'RSC Adv.'
_journal_page_first 1151
_journal_paper_doi 10.1039/C2RA22811D
_journal_volume 3
_journal_year 2013
_chemical_formula_sum 'C16 H12 N O3'
_chemical_formula_weight 266.27
_space_group_IT_number 14
_space_group_name_Hall '-P 2ybc'
_space_group_name_H-M_alt 'P 1 21/c 1'
_symmetry_cell_setting monoclinic
_symmetry_space_group_name_H-M 'P 1 21/c 1'
_atom_sites_solution_hydrogens geom
_atom_sites_solution_primary direct
_atom_sites_solution_secondary difmap
_audit_creation_method SHELXL-97
_cell_angle_alpha 90.00
_cell_angle_beta 98.822(6)
_cell_angle_gamma 90.00
_cell_formula_units_Z 4
_cell_length_a 8.9838(7)
_cell_length_b 11.7412(9)
_cell_length_c 12.3478(11)
_cell_measurement_reflns_used 606
_cell_measurement_temperature 296(2)
_cell_measurement_theta_max 19.20
_cell_measurement_theta_min 3.14
_cell_volume 1287.04(18)
_computing_structure_refinement 'SHELXL-97 (Sheldrick, 1997)'
_computing_structure_solution 'SHELXS-97 (Sheldrick, 1990)'
_diffrn_ambient_temperature 296(2)
_diffrn_measured_fraction_theta_full 0.998
_diffrn_measured_fraction_theta_max 0.998
_diffrn_radiation_monochromator graphite
_diffrn_radiation_source 'fine-focus sealed tube'
_diffrn_radiation_type MoK\a
_diffrn_radiation_wavelength 0.71073
_diffrn_reflns_av_R_equivalents 0.1361
_diffrn_reflns_av_sigmaI/netI 0.1429
_diffrn_reflns_limit_h_max 10
_diffrn_reflns_limit_h_min -10
_diffrn_reflns_limit_k_max 12
_diffrn_reflns_limit_k_min -14
_diffrn_reflns_limit_l_max 14
_diffrn_reflns_limit_l_min -12
_diffrn_reflns_number 6688
_diffrn_reflns_theta_full 25.25
_diffrn_reflns_theta_max 25.25
_diffrn_reflns_theta_min 3.14
_exptl_absorpt_coefficient_mu 0.096
_exptl_absorpt_correction_type none
_exptl_crystal_colour yellow
_exptl_crystal_density_diffrn 1.374
_exptl_crystal_density_method 'not measured'
_exptl_crystal_description block
_exptl_crystal_F_000 556
_exptl_crystal_size_max 0.33
_exptl_crystal_size_mid 0.24
_exptl_crystal_size_min 0.16
_refine_diff_density_max 0.123
_refine_diff_density_min -0.162
_refine_diff_density_rms 0.034
_refine_ls_extinction_method none
_refine_ls_goodness_of_fit_ref 0.773
_refine_ls_hydrogen_treatment constr
_refine_ls_matrix_type full
_refine_ls_number_parameters 182
_refine_ls_number_reflns 2322
_refine_ls_number_restraints 6
_refine_ls_restrained_S_all 7.525
_refine_ls_R_factor_all 0.1423
_refine_ls_R_factor_gt 0.0465
_refine_ls_shift/su_max 0.000
_refine_ls_shift/su_mean 0.000
_refine_ls_structure_factor_coef Fsqd
_refine_ls_weighting_details 'calc w=1/[\s^2^(Fo^2^)+(0.0000P)^2^+0.0001P] where P=(Fo^2^+2Fc^2^)/3'
_refine_ls_weighting_scheme calc
_refine_ls_wR_factor_gt 0.0792
_refine_ls_wR_factor_ref 0.0972
_reflns_number_gt 1824
_reflns_number_total 2322
_reflns_threshold_expression >2sigma(I)
_cod_data_source_file c2ra22811d_4.txt
_cod_data_source_block 111a
_cod_depositor_comments
;
The following automatic conversions were performed:

data item '_symmetry_cell_setting' value 'Monoclinic' was changed to
'monoclinic' in accordance with the
/home/saulius/struct/COD-crude-data/automatic-downloads/DataCite-retrospective/RSC/depositions/lib/dictionaries/cif_core.dic
dictionary named 'cif_core.dic' version 2.4.2 last updated on
2011-04-26.

Automatic conversion script
Id: cif_fix_values 6909 2019-04-08 15:41:33Z antanas 
;
_cod_original_sg_symbol_H-M P21/c
_cod_database_code 7238797

loop_
_symmetry_equiv_pos_as_xyz
'x, y, z'
'-x, y+1/2, -z+1/2'
'-x, -y, -z'
'x, -y-1/2, z-1/2'

loop_
_atom_site_label
_atom_site_type_symbol
_atom_site_fract_x
_atom_site_fract_y
_atom_site_fract_z
_atom_site_U_iso_or_equiv
_atom_site_adp_type
_atom_site_occupancy
_atom_site_symmetry_multiplicity
_atom_site_calc_flag
_atom_site_refinement_flags
C14 C 0.080(2) 0.502(2) 0.027(2) 0.051(7) Uani 1 1 d .
C2 C -0.128(3) 0.664(3) 0.213(2) 0.057(8) Uani 1 1 d .
N1 N 0.375(2) 0.513(2) 0.1317(19) 0.065(7) Uani 1 1 d D
H1 H 0.4658 0.5175 0.1649 0.079 Uiso 1 1 calc RD
O1 O -0.3465(18) 0.5526(18) 0.2237(15) 0.075(6) Uani 1 1 d D
O2 O -0.364(2) 0.695(2) 0.1038(19) 0.104(8) Uani 1 1 d .
C11 C -0.045(3) 0.611(3) 0.301(2) 0.066(8) Uani 1 1 d .
H11 H -0.0929 0.5576 0.3401 0.079 Uiso 1 1 calc R
C4 C 0.096(4) 0.768(3) 0.185(3) 0.083(10) Uani 1 1 d .
H4 H 0.1423 0.8219 0.1454 0.099 Uiso 1 1 calc R
C10 C 0.108(3) 0.634(3) 0.335(2) 0.067(9) Uani 1 1 d .
C15 C 0.131(3) 0.436(3) 0.117(2) 0.071(9) Uani 1 1 d .
H15 H 0.0657 0.3861 0.1443 0.085 Uiso 1 1 calc R
C13 C 0.183(3) 0.573(3) -0.009(2) 0.075(9) Uani 1 1 d .
H13 H 0.1542 0.6191 -0.0697 0.089 Uiso 1 1 calc R
C1 C -0.291(3) 0.638(3) 0.177(3) 0.071(9) Uani 1 1 d .
O3 O -0.129(2) 0.800(2) 0.065(2) 0.106(8) Uani 1 1 d .
H3 H -0.2180 0.7821 0.0571 0.159 Uiso 1 1 calc R
C3 C -0.054(3) 0.745(3) 0.155(3) 0.070(9) Uani 1 1 d .
C16 C 0.278(3) 0.443(3) 0.167(2) 0.074(9) Uani 1 1 d .
H16 H 0.3097 0.3976 0.2277 0.089 Uiso 1 1 calc R
C5 C 0.179(3) 0.712(3) 0.274(3) 0.073(10) Uani 1 1 d .
C12 C 0.329(3) 0.576(3) 0.045(3) 0.078(10) Uani 1 1 d .
H12 H 0.3979 0.6248 0.0189 0.093 Uiso 1 1 calc R
C7 C 0.414(4) 0.680(4) 0.393(4) 0.115(17) Uani 1 1 d .
H7 H 0.5167 0.6943 0.4132 0.138 Uiso 1 1 calc R
C9 C 0.192(4) 0.580(3) 0.426(3) 0.092(11) Uani 1 1 d .
H9 H 0.1449 0.5282 0.4666 0.110 Uiso 1 1 calc R
C6 C 0.336(4) 0.734(3) 0.305(3) 0.097(12) Uani 1 1 d .
H6 H 0.3848 0.7850 0.2650 0.117 Uiso 1 1 calc R
C8 C 0.343(4) 0.603(4) 0.455(3) 0.115(15) Uani 1 1 d .
H8 H 0.3973 0.5668 0.5153 0.137 Uiso 1 1 calc R

loop_
_atom_site_aniso_label
_atom_site_aniso_U_11
_atom_site_aniso_U_22
_atom_site_aniso_U_33
_atom_site_aniso_U_23
_atom_site_aniso_U_13
_atom_site_aniso_U_12
C14 0.045(14) 0.053(18) 0.055(17) -0.006(16) 0.011(14) 0.000(15)
C2 0.049(17) 0.06(2) 0.06(2) -0.010(17) 0.008(15) -0.002(15)
N1 0.046(13) 0.078(19) 0.070(17) -0.004(16) 0.005(13) 0.000(13)
O1 0.062(12) 0.079(16) 0.083(14) 0.007(13) 0.008(10) -0.007(12)
O2 0.068(14) 0.11(2) 0.12(2) 0.039(17) -0.020(13) -0.006(13)
C11 0.053(17) 0.08(2) 0.07(2) -0.008(19) 0.010(15) -0.002(17)
C4 0.07(2) 0.08(3) 0.10(3) -0.01(2) 0.03(2) -0.020(19)
C10 0.053(18) 0.08(3) 0.07(2) -0.02(2) 0.002(17) 0.005(18)
C15 0.047(17) 0.09(3) 0.08(2) 0.01(2) 0.005(15) -0.014(16)
C13 0.050(16) 0.09(3) 0.08(2) 0.03(2) -0.002(16) -0.011(16)
C1 0.06(2) 0.07(3) 0.08(3) -0.01(2) 0.005(18) 0.004(19)
O3 0.102(16) 0.11(2) 0.105(18) 0.028(17) 0.002(15) -0.013(16)
C3 0.07(2) 0.07(3) 0.07(2) -0.003(19) 0.010(18) 0.000(19)
C16 0.062(19) 0.08(3) 0.08(2) 0.018(19) 0.012(18) -0.011(17)
C5 0.05(2) 0.08(3) 0.09(3) -0.03(2) 0.014(19) -0.006(19)
C12 0.058(19) 0.09(3) 0.08(2) 0.02(2) 0.005(17) -0.016(17)
C7 0.07(3) 0.14(5) 0.13(4) -0.07(4) 0.00(3) 0.01(3)
C9 0.07(2) 0.11(3) 0.09(3) -0.02(2) -0.004(19) 0.01(2)
C6 0.07(2) 0.11(3) 0.11(3) -0.05(3) 0.02(2) -0.01(2)
C8 0.08(3) 0.14(4) 0.11(3) -0.04(3) -0.02(2) 0.04(3)

loop_
_atom_type_symbol
_atom_type_description
_atom_type_scat_dispersion_real
_atom_type_scat_dispersion_imag
_atom_type_scat_source
C C 0.0033 0.0016 'International Tables Vol C Tables 4.2.6.8 and 6.1.1.4'
N N 0.0061 0.0033 'International Tables Vol C Tables 4.2.6.8 and 6.1.1.4'
O O 0.0106 0.0060 'International Tables Vol C Tables 4.2.6.8 and 6.1.1.4'
H H 0.0000 0.0000 'International Tables Vol C Tables 4.2.6.8 and 6.1.1.4'

loop_
_geom_angle_atom_site_label_1
_geom_angle_atom_site_label_2
_geom_angle_atom_site_label_3
_geom_angle
_geom_angle_site_symmetry_3
C13 C14 C15 116(2) .
C13 C14 C14 122(3) 3_565
C15 C14 C14 122(3) 3_565
C11 C2 C3 118(3) .
C11 C2 C1 121(3) .
C3 C2 C1 121(3) .
C12 N1 C16 119(2) .
C2 C11 C10 122(3) .
C3 C4 C5 120(3) .
C5 C10 C11 119(3) .
C5 C10 C9 119(3) .
C11 C10 C9 122(3) .
C16 C15 C14 121(3) .
C14 C13 C12 120(3) .
O2 C1 O1 123(3) .
O2 C1 C2 119(3) .
O1 C1 C2 117(3) .
O3 C3 C4 118(3) .
O3 C3 C2 121(3) .
C4 C3 C2 121(3) .
N1 C16 C15 122(3) .
C4 C5 C10 120(3) .
C4 C5 C6 121(4) .
C10 C5 C6 119(3) .
N1 C12 C13 122(3) .
C6 C7 C8 121(4) .
C8 C9 C10 120(4) .
C7 C6 C5 120(4) .
C9 C8 C7 120(4) .

loop_
_geom_bond_atom_site_label_1
_geom_bond_atom_site_label_2
_geom_bond_distance
_geom_bond_site_symmetry_2
C14 C13 1.37(3) .
C14 C15 1.38(3) .
C14 C14 1.48(4) 3_565
C2 C11 1.38(3) .
C2 C3 1.41(4) .
C2 C1 1.50(3) .
N1 C12 1.32(3) .
N1 C16 1.32(3) .
O1 C1 1.29(3) .
O2 C1 1.23(3) .
C11 C10 1.40(3) .
C4 C3 1.37(3) .
C4 C5 1.40(4) .
C10 C5 1.40(4) .
C10 C9 1.41(4) .
C15 C16 1.37(3) .
C13 C12 1.38(3) .
O3 C3 1.36(3) .
C5 C6 1.42(4) .
C7 C6 1.36(5) .
C7 C8 1.40(5) .
C9 C8 1.37(4) .
